data_2105167
loop_
_publ_author_name
'Tutughamiarso, Maya'
'Egert, Ernst'

_publ_section_title
;
 Cocrystals of 5-fluorocytosine. II. Coformers with variable
 hydrogen-bonding sites
;
_journal_coeditor_code GP5053
_journal_issue 4
_journal_name_full 'Acta Crystallographica Section B'
_journal_page_first 444
_journal_page_last 452
_journal_paper_doi 10.1107/S0108768112029977
_journal_volume 68
_journal_year 2012
_chemical_formula_moiety 'C6 H7 N3 O3'
_chemical_formula_sum 'C6 H7 N3 O3'
_chemical_formula_weight 169.15
_chemical_name_systematic
;
 ?
;
_space_group_IT_number 14
_symmetry_cell_setting monoclinic
_symmetry_space_group_name_Hall '-P 2ybc'
_symmetry_space_group_name_H-M 'P 1 21/c 1'
_atom_sites_solution_hydrogens geom
_atom_sites_solution_primary direct
_atom_sites_solution_secondary difmap
_audit_creation_method SHELXL-97
_cell_angle_alpha 90.00
_cell_angle_beta 102.194(9)
_cell_angle_gamma 90.00
_cell_formula_units_Z 4
_cell_length_a 11.4303(12)
_cell_length_b 7.1695(8)
_cell_length_c 8.9753(11)
_cell_measurement_reflns_used 1601
_cell_measurement_temperature 173(2)
_cell_measurement_theta_max 25.99
_cell_measurement_theta_min 3.38
_cell_volume 718.93(14)
_computing_cell_refinement 'X-Area (Stoe & Cie, 2001)'
_computing_data_collection 'X-Area (Stoe & Cie, 2001)'
_computing_data_reduction 'X-Area (Stoe & Cie, 2001)'
_computing_molecular_graphics 'Mercury (Macrae et al., 2008) and XP (Sheldrick, 2008)'
_computing_structure_refinement 'SHELXL97 (Sheldrick, 2008)'
_computing_structure_solution 'SHELXS97 (Sheldrick, 2008)'
_diffrn_ambient_temperature 173(2)
_diffrn_measured_fraction_theta_full 0.997
_diffrn_measured_fraction_theta_max 0.995
_diffrn_measurement_device_type 'STOE IPDS II two-circle-diffractometer'
_diffrn_measurement_method \w
_diffrn_radiation_monochromator graphite
_diffrn_radiation_source 'fine-focus sealed tube'
_diffrn_radiation_type MoK\a
_diffrn_radiation_wavelength 0.71073
_diffrn_reflns_av_R_equivalents 0.1873
_diffrn_reflns_av_sigmaI/netI 0.1425
_diffrn_reflns_limit_h_max 13
_diffrn_reflns_limit_h_min -13
_diffrn_reflns_limit_k_max 8
_diffrn_reflns_limit_k_min -8
_diffrn_reflns_limit_l_max 10
_diffrn_reflns_limit_l_min -10
_diffrn_reflns_number 3983
_diffrn_reflns_theta_full 25.00
_diffrn_reflns_theta_max 25.55
_diffrn_reflns_theta_min 3.38
_diffrn_standards_number 0
_exptl_absorpt_coefficient_mu 0.128
_exptl_absorpt_correction_type none
_exptl_crystal_colour yellow
_exptl_crystal_density_diffrn 1.563
_exptl_crystal_density_method 'not measured'
_exptl_crystal_description block
_exptl_crystal_F_000 352
_exptl_crystal_size_max 0.20
_exptl_crystal_size_mid 0.10
_exptl_crystal_size_min 0.10
_refine_diff_density_max 0.277
_refine_diff_density_min -0.269
_refine_ls_extinction_method none
_refine_ls_goodness_of_fit_ref 0.853
_refine_ls_hydrogen_treatment mixed
_refine_ls_matrix_type full
_refine_ls_number_parameters 119
_refine_ls_number_reflns 1337
_refine_ls_number_restraints 3
_refine_ls_restrained_S_all 0.852
_refine_ls_R_factor_all 0.1052
_refine_ls_R_factor_gt 0.0608
_refine_ls_shift/su_max 0.000
_refine_ls_shift/su_mean 0.000
_refine_ls_structure_factor_coef Fsqd
_refine_ls_weighting_details 'calc w=1/[\s^2^(Fo^2^)+(0.0642P)^2^+0.0000P] where P=(Fo^2^+2Fc^2^)/3'
_refine_ls_weighting_scheme calc
_refine_ls_wR_factor_gt 0.1436
_refine_ls_wR_factor_ref 0.1604
_reflns_number_gt 773
_reflns_number_total 1337
_reflns_threshold_expression I>2sigma(I)
_cod_data_source_file gp5053.cif
_cod_data_source_block II
_cod_depositor_comments
;
The following automatic conversions were performed:

'_symmetry_cell_setting' value 'Monoclinic' changed to 'monoclinic'
according to /home/saulius/struct/CIF-dictionaries/cif_core.dic
dictionary named 'cif_core.dic' version 2.4.2 from 2011-04-26.

Automatic conversion script
Id: cif_fix_values 1891 2012-01-12 08:04:46Z andrius 
;
_cod_original_sg_symbol_H-M 'P 21/c'
_cod_database_code 2105167

loop_
_symmetry_equiv_pos_as_xyz
'x, y, z'
'-x, y+1/2, -z+1/2'
'-x, -y, -z'
'x, -y-1/2, z-1/2'

loop_
_atom_site_type_symbol
_atom_site_label
_atom_site_fract_x
_atom_site_fract_y
_atom_site_fract_z
_atom_site_U_iso_or_equiv
_atom_site_adp_type
_atom_site_calc_flag
_atom_site_refinement_flags
_atom_site_occupancy
_atom_site_symmetry_multiplicity
N N1 0.7409(3) 0.2480(4) 0.5015(4) 0.0238(7) Uani d D 1 1
H H1 0.797(3) 0.228(6) 0.449(4) 0.029 Uiso d D 1 1
C C2 0.6872(3) 0.0981(5) 0.5530(4) 0.0237(8) Uani d . 1 1
N N3 0.6043(3) 0.1391(4) 0.6365(3) 0.0247(7) Uani d D 1 1
H H3 0.565(3) 0.048(4) 0.669(4) 0.030 Uiso d D 1 1
C C4 0.5720(3) 0.3175(5) 0.6727(4) 0.0211(8) Uani d . 1 1
C C5 0.6314(3) 0.4668(5) 0.6152(4) 0.0233(8) Uani d . 1 1
H H5 0.6143 0.5924 0.6365 0.028 Uiso calc R 1 1
C C6 0.7129(3) 0.4277(5) 0.5294(4) 0.0232(7) Uani d . 1 1
O O21 0.7141(2) -0.0628(4) 0.5264(3) 0.0323(6) Uani d . 1 1
O O41 0.4959(2) 0.3338(4) 0.7509(3) 0.0293(6) Uani d . 1 1
N N61 0.7704(3) 0.5681(4) 0.4679(4) 0.0254(7) Uani d D 1 1
H H61 0.744(3) 0.679(3) 0.482(5) 0.031 Uiso d D 1 1
C C62 0.8584(3) 0.5485(5) 0.3849(4) 0.0262(8) Uani d . 1 1
C C63 0.9059(4) 0.7292(6) 0.3378(5) 0.0323(9) Uani d . 1 1
H H63A 0.9489 0.7060 0.2559 0.048 Uiso calc R 1 1
H H63B 0.9607 0.7849 0.4253 0.048 Uiso calc R 1 1
H H63C 0.8392 0.8149 0.3012 0.048 Uiso calc R 1 1
O O621 0.8944(2) 0.3960(4) 0.3520(3) 0.0343(7) Uani d . 1 1

loop_
_atom_site_aniso_label
_atom_site_aniso_U_11
_atom_site_aniso_U_22
_atom_site_aniso_U_33
_atom_site_aniso_U_12
_atom_site_aniso_U_13
_atom_site_aniso_U_23
N1 0.0282(16) 0.0172(14) 0.0278(16) -0.0002(13) 0.0102(13) -0.0013(12)
C2 0.0261(18) 0.021(2) 0.0236(18) 0.0016(15) 0.0054(14) -0.0006(14)
N3 0.0308(16) 0.0136(14) 0.0315(16) -0.0018(13) 0.0103(13) 0.0018(12)
C4 0.0213(16) 0.0206(18) 0.0222(18) 0.0043(15) 0.0066(14) -0.0008(14)
C5 0.0246(18) 0.0130(17) 0.0311(19) 0.0021(14) 0.0035(16) 0.0014(14)
C6 0.0261(17) 0.0194(17) 0.0230(17) 0.0015(15) 0.0027(14) 0.0024(15)
O21 0.0413(15) 0.0169(13) 0.0419(15) 0.0046(12) 0.0158(12) -0.0025(12)
O41 0.0316(13) 0.0226(14) 0.0373(14) 0.0004(11) 0.0156(12) -0.0005(11)
N61 0.0277(15) 0.0152(14) 0.0357(17) 0.0033(13) 0.0120(13) 0.0005(14)
C62 0.0229(16) 0.028(2) 0.0287(18) 0.0011(17) 0.0082(15) 0.0020(16)
C63 0.032(2) 0.035(2) 0.033(2) -0.0040(17) 0.0117(17) 0.0062(17)
O621 0.0379(14) 0.0290(15) 0.0414(16) 0.0035(12) 0.0205(12) -0.0039(12)

loop_
_atom_type_symbol
_atom_type_description
_atom_type_scat_dispersion_real
_atom_type_scat_dispersion_imag
_atom_type_scat_source
C C 0.0033 0.0016 'International Tables Vol C Tables 4.2.6.8 and 6.1.1.4'
H H 0.0000 0.0000 'International Tables Vol C Tables 4.2.6.8 and 6.1.1.4'
N N 0.0061 0.0033 'International Tables Vol C Tables 4.2.6.8 and 6.1.1.4'
O O 0.0106 0.0060 'International Tables Vol C Tables 4.2.6.8 and 6.1.1.4'

loop_
_geom_angle_atom_site_label_1
_geom_angle_atom_site_label_2
_geom_angle_atom_site_label_3
_geom_angle
C6 N1 C2 122.8(3)
C6 N1 H1 119(3)
C2 N1 H1 119(3)
O21 C2 N3 122.8(3)
O21 C2 N1 121.6(3)
N3 C2 N1 115.6(3)
C2 N3 C4 125.4(3)
C2 N3 H3 119(3)
C4 N3 H3 115(3)
O41 C4 N3 118.3(3)
O41 C4 C5 125.7(3)
N3 C4 C5 115.9(3)
C6 C5 C4 119.2(3)
C6 C5 H5 120.4
C4 C5 H5 120.4
C5 C6 N1 121.0(3)
C5 C6 N61 121.2(3)
N1 C6 N61 117.7(3)
C62 N61 C6 127.2(3)
C62 N61 H61 119(3)
C6 N61 H61 114(3)
O621 C62 N61 122.7(3)
O621 C62 C63 122.9(3)
N61 C62 C63 114.4(3)
C62 C63 H63A 109.5
C62 C63 H63B 109.5
H63A C63 H63B 109.5
C62 C63 H63C 109.5
H63A C63 H63C 109.5
H63B C63 H63C 109.5

loop_
_geom_bond_atom_site_label_1
_geom_bond_atom_site_label_2
_geom_bond_distance
N1 C6 1.363(5)
N1 C2 1.365(5)
N1 H1 0.885(19)
C2 O21 1.230(4)
C2 N3 1.359(4)
N3 C4 1.389(5)
N3 H3 0.880(19)
C4 O41 1.233(4)
C4 C5 1.422(5)
C5 C6 1.356(5)
C5 H5 0.9500
C6 N61 1.380(5)
N61 C62 1.380(4)
N61 H61 0.867(19)
C62 O621 1.226(4)
C62 C63 1.500(5)
C63 H63A 0.9800
C63 H63B 0.9800
C63 H63C 0.9800

loop_
_geom_hbond_atom_site_label_D
_geom_hbond_atom_site_label_H
_geom_hbond_atom_site_label_A
_geom_hbond_site_symmetry_A
_geom_hbond_distance_DH
_geom_hbond_distance_HA
_geom_hbond_distance_DA
_geom_hbond_angle_DHA
N1 H1 O621 . 0.885(19) 1.96(3) 2.645(4) 133(4)
N3 H3 O41 2_646 0.880(19) 1.89(2) 2.759(4) 171(4)
N61 H61 O21 1_565 0.867(19) 1.94(2) 2.799(4) 170(4)

loop_
_geom_torsion_atom_site_label_1
_geom_torsion_atom_site_label_2
_geom_torsion_atom_site_label_3
_geom_torsion_atom_site_label_4
_geom_torsion
C6 N1 C2 O21 -179.9(3)
C6 N1 C2 N3 -0.9(5)
O21 C2 N3 C4 178.7(3)
N1 C2 N3 C4 -0.4(5)
C2 N3 C4 O41 -179.4(4)
C2 N3 C4 C5 0.5(5)
O41 C4 C5 C6 -179.5(4)
N3 C4 C5 C6 0.7(4)
C4 C5 C6 N1 -1.9(5)
C4 C5 C6 N61 178.3(3)
C2 N1 C6 C5 2.0(5)
C2 N1 C6 N61 -178.1(3)
C5 C6 N61 C62 176.9(4)
N1 C6 N61 C62 -2.9(5)
C6 N61 C62 O621 2.0(6)
C6 N61 C62 C63 -178.2(4)

loop_
_cod_related_entry_id
_cod_related_entry_database
_cod_related_entry_code
1 ChemSpider 469736
